data_4346358
loop_
_publ_author_name
'Qiao, Yanrong'
'Hao, Pengfei'
'Fu, Yunlong'

_publ_section_title
;
 Symmetrically Related Construction and Optical Properties of Two
 Noncentrosymmetric 3D Iodides of d(10) Cation (Cu(+), Ag(+)) Based on the
 N-Benzylpyridinium and Its Supramolecular Interactions.
;
_journal_issue 17
_journal_name_full 'Inorganic chemistry'
_journal_page_first 8705
_journal_page_last 8710
_journal_paper_doi 10.1021/acs.inorgchem.5b01331
_journal_volume 54
_journal_year 2015
_chemical_formula_moiety 'Cu6 I8, 2(C12 H12 N)'
_chemical_formula_sum 'C24 H24 Cu6 I8 N2'
_chemical_formula_weight 1736.89
_space_group_IT_number 19
_space_group_name_Hall 'P 2ac 2ab'
_space_group_name_H-M_alt 'P 21 21 21'
_symmetry_cell_setting orthorhombic
_symmetry_space_group_name_Hall 'P 2ac 2ab'
_symmetry_space_group_name_H-M 'P 21 21 21'
_atom_sites_solution_hydrogens geom
_atom_sites_solution_primary direct
_atom_sites_solution_secondary difmap
_audit_creation_method SHELXL-97
_cell_angle_alpha 90.00
_cell_angle_beta 90.00
_cell_angle_gamma 90.00
_cell_formula_units_Z 4
_cell_length_a 14.4193(7)
_cell_length_b 14.7830(7)
_cell_length_c 17.2685(9)
_cell_measurement_reflns_used 4140
_cell_measurement_temperature 293(2)
_cell_measurement_theta_max 29.5640
_cell_measurement_theta_min 3.0580
_cell_volume 3681.0(3)
_computing_cell_refinement
;
CrysAlisPro, Agilent Technologies,
Version 1.171.36.28 (release 01-02-2013 CrysAlis171 .NET)
(compiled Feb  1 2013,16:14:44)
;
_computing_data_collection
;
CrysAlisPro, Agilent Technologies,
Version 1.171.36.28 (release 01-02-2013 CrysAlis171 .NET)
(compiled Feb  1 2013,16:14:44)
;
_computing_data_reduction
;
CrysAlisPro, Agilent Technologies,
Version 1.171.36.28 (release 01-02-2013 CrysAlis171 .NET)
(compiled Feb  1 2013,16:14:44)
;
_computing_structure_refinement 'SHELXL-97 (Sheldrick, 1997)'
_computing_structure_solution 'SHELXS-97 (Sheldrick, 1990)'
_diffrn_ambient_temperature 293(2)
_diffrn_detector_area_resol_mean 16.0710
_diffrn_measured_fraction_theta_full 0.999
_diffrn_measured_fraction_theta_max 0.999
_diffrn_measurement_device_type 'Xcalibur, Eos, Gemini'
_diffrn_radiation_monochromator graphite
_diffrn_radiation_source 'fine-focus sealed tube'
_diffrn_radiation_type MoK\a
_diffrn_radiation_wavelength 0.71073
_diffrn_reflns_av_R_equivalents 0.0443
_diffrn_reflns_av_sigmaI/netI 0.0690
_diffrn_reflns_limit_h_max 8
_diffrn_reflns_limit_h_min -17
_diffrn_reflns_limit_k_max 17
_diffrn_reflns_limit_k_min -18
_diffrn_reflns_limit_l_max 20
_diffrn_reflns_limit_l_min -21
_diffrn_reflns_number 11023
_diffrn_reflns_theta_full 26.00
_diffrn_reflns_theta_max 26.00
_diffrn_reflns_theta_min 2.73
_exptl_absorpt_coefficient_mu 10.133
_exptl_absorpt_correction_T_max 0.4624
_exptl_absorpt_correction_T_min 0.2628
_exptl_absorpt_correction_type multi-scan
_exptl_absorpt_process_details
;
CrysAlisPro, Agilent Technologies,
Version 1.171.36.28 (release 01-02-2013 CrysAlis171 .NET)
(compiled Feb  1 2013,16:14:44)
Empirical absorption correction using spherical harmonics,
 implemented in SCALE3 ABSPACK scaling algorithm.
;
_exptl_crystal_colour orange
_exptl_crystal_density_diffrn 3.134
_exptl_crystal_density_method 'not measured'
_exptl_crystal_description block
_exptl_crystal_F_000 3120
_exptl_crystal_size_max 0.18
_exptl_crystal_size_mid 0.10
_exptl_crystal_size_min 0.09
_refine_diff_density_max 1.851
_refine_diff_density_min -1.356
_refine_diff_density_rms 0.217
_refine_ls_abs_structure_details 'Flack H D (1983), Acta Cryst. A39, 876-881'
_refine_ls_abs_structure_Flack -0.04(4)
_refine_ls_extinction_method SHELXL
_refine_ls_goodness_of_fit_ref 1.001
_refine_ls_hydrogen_treatment constr
_refine_ls_matrix_type full
_refine_ls_number_parameters 361
_refine_ls_number_reflns 7049
_refine_ls_number_restraints 0
_refine_ls_restrained_S_all 1.001
_refine_ls_R_factor_all 0.0477
_refine_ls_R_factor_gt 0.0415
_refine_ls_shift/su_max 0.001
_refine_ls_shift/su_mean 0.000
_refine_ls_structure_factor_coef Fsqd
_refine_ls_weighting_details 'calc w=1/[\s^2^(Fo^2^)+(0.0251P)^2^+0.0000P] where P=(Fo^2^+2Fc^2^)/3'
_refine_ls_weighting_scheme calc
_refine_ls_wR_factor_gt 0.0769
_refine_ls_wR_factor_ref 0.0816
_reflns_number_gt 6368
_reflns_number_total 7049
_reflns_threshold_expression >2sigma(I)
_cod_data_source_file ic5b01331_si_002.cif
_cod_data_source_block compound1-293K
_cod_depositor_comments
;
The following automatic conversions were performed:

data item '_exptl_absorpt_correction_type' value 'Multi-scan' was
changed to 'multi-scan' in accordance with the
/home/saulius/struct/COD-crude-data/automatic-downloads/DataCite-retrospective/ACS/depositions/lib/dictionaries/cif_core.dic
dictionary named 'cif_core.dic' version 2.4.2 last updated on
2011-04-26.

Automatic conversion script
Id: cif_fix_values 6909 2019-04-08 15:41:33Z antanas 
;
_cod_original_sg_symbol_Hall 'P 2ac 2ab  '
_cod_database_code 4346358

loop_
_symmetry_equiv_pos_as_xyz
'x, y, z'
'-x+1/2, -y, z+1/2'
'-x, y+1/2, -z+1/2'
'x+1/2, -y+1/2, -z'

loop_
_atom_site_label
_atom_site_type_symbol
_atom_site_fract_x
_atom_site_fract_y
_atom_site_fract_z
_atom_site_U_iso_or_equiv
_atom_site_adp_type
_atom_site_occupancy
_atom_site_symmetry_multiplicity
_atom_site_calc_flag
_atom_site_refinement_flags
Cu1 Cu 0.33414(13) 0.96843(10) 0.77146(8) 0.0478(4) Uani 1 1 d .
Cu2 Cu 0.33860(13) 0.86865(9) 0.91493(8) 0.0431(4) Uani 1 1 d .
Cu3 Cu 0.49492(13) 0.86897(9) 0.82538(7) 0.0408(4) Uani 1 1 d .
Cu4 Cu 0.60204(12) 0.75975(9) 0.93033(7) 0.0406(4) Uani 1 1 d .
Cu5 Cu 0.61122(13) 0.60987(9) 0.83169(8) 0.0440(4) Uani 1 1 d .
Cu6 Cu 0.69792(13) 0.59671(9) 0.98184(8) 0.0456(4) Uani 1 1 d .
I1 I 0.24287(7) 1.02097(5) 0.90122(4) 0.0403(2) Uani 1 1 d .
I2 I 0.51011(7) 1.03377(4) 0.76362(4) 0.03800(19) Uani 1 1 d .
I3 I 0.34489(6) 0.78693(4) 0.77391(4) 0.03335(18) Uani 1 1 d .
I4 I 0.50525(6) 0.90217(4) 0.97842(3) 0.03104(17) Uani 1 1 d .
I5 I 0.64166(6) 0.77698(4) 0.77930(4) 0.03045(17) Uani 1 1 d .
I6 I 0.51355(6) 0.60886(4) 0.96574(3) 0.03207(17) Uani 1 1 d .
I7 I 0.76381(6) 0.76420(4) 1.00348(4) 0.03633(19) Uani 1 1 d .
I8 I 0.76802(7) 0.52066(5) 0.85136(4) 0.0415(2) Uani 1 1 d .
N1 N 0.6731(9) 0.9825(6) 0.3168(5) 0.043(3) Uani 1 1 d .
N2 N 0.0072(10) 0.2934(5) 0.9615(4) 0.042(3) Uani 1 1 d .
C1 C 0.6988(12) 0.9535(8) 0.2483(5) 0.049(4) Uani 1 1 d .
H1 H 0.7618 0.9479 0.2376 0.059 Uiso 1 1 calc R
C2 C 0.6354(12) 0.9311(9) 0.1917(7) 0.055(4) Uani 1 1 d .
H2 H 0.6549 0.9110 0.1433 0.066 Uiso 1 1 calc R
C3 C 0.5453(12) 0.9390(8) 0.2082(7) 0.053(4) Uani 1 1 d .
H3 H 0.5013 0.9223 0.1715 0.064 Uiso 1 1 calc R
C4 C 0.5168(12) 0.9716(8) 0.2794(7) 0.057(4) Uani 1 1 d .
H4 H 0.4541 0.9778 0.2908 0.069 Uiso 1 1 calc R
C5 C 0.5832(12) 0.9948(8) 0.3329(8) 0.051(4) Uani 1 1 d .
H5 H 0.5657 1.0190 0.3804 0.061 Uiso 1 1 calc R
C6 C 0.7398(13) 1.0024(8) 0.3801(7) 0.062(5) Uani 1 1 d .
H6A H 0.7243 1.0598 0.4039 0.074 Uiso 1 1 calc R
H6B H 0.8020 1.0069 0.3590 0.074 Uiso 1 1 calc R
C7 C 0.7368(11) 0.9283(7) 0.4403(6) 0.045(4) Uani 1 1 d .
C8 C 0.7178(11) 0.9524(8) 0.5168(7) 0.054(4) Uani 1 1 d .
H8 H 0.7094 1.0129 0.5298 0.065 Uiso 1 1 calc R
C9 C 0.7114(11) 0.8868(8) 0.5729(6) 0.054(4) Uani 1 1 d .
H9 H 0.6978 0.9025 0.6238 0.065 Uiso 1 1 calc R
C10 C 0.7254(12) 0.7970(9) 0.5531(7) 0.059(4) Uani 1 1 d .
H10 H 0.7228 0.7522 0.5909 0.071 Uiso 1 1 calc R
C11 C 0.7434(11) 0.7740(8) 0.4763(7) 0.058(4) Uani 1 1 d .
H11 H 0.7515 0.7137 0.4627 0.069 Uiso 1 1 calc R
C12 C 0.7493(11) 0.8394(7) 0.4215(7) 0.048(4) Uani 1 1 d .
H12 H 0.7621 0.8235 0.3704 0.057 Uiso 1 1 calc R
C13 C -0.0008(11) 0.3209(6) 1.0350(5) 0.039(3) Uani 1 1 d .
H13 H -0.0106 0.3818 1.0456 0.047 Uiso 1 1 calc R
C14 C 0.0054(13) 0.2611(7) 1.0945(5) 0.058(5) Uani 1 1 d .
H14 H -0.0017 0.2806 1.1453 0.070 Uiso 1 1 calc R
C15 C 0.0221(12) 0.1723(8) 1.0790(7) 0.051(4) Uani 1 1 d .
H15 H 0.0248 0.1308 1.1194 0.061 Uiso 1 1 calc R
C16 C 0.0350(11) 0.1434(7) 1.0042(7) 0.048(4) Uani 1 1 d .
H16 H 0.0481 0.0831 0.9934 0.058 Uiso 1 1 calc R
C17 C 0.0279(11) 0.2056(7) 0.9464(6) 0.047(4) Uani 1 1 d .
H17 H 0.0375 0.1875 0.8955 0.057 Uiso 1 1 calc R
C18 C 0.0025(16) 0.3642(7) 0.9006(6) 0.073(6) Uani 1 1 d .
H18A H 0.0536 0.4060 0.9081 0.087 Uiso 1 1 calc R
H18B H -0.0547 0.3979 0.9070 0.087 Uiso 1 1 calc R
C19 C 0.0066(12) 0.3278(7) 0.8184(5) 0.041(3) Uani 1 1 d .
C20 C 0.0879(10) 0.3060(8) 0.7817(7) 0.045(3) Uani 1 1 d .
H20 H 0.1431 0.3101 0.8093 0.054 Uiso 1 1 calc R
C21 C 0.0910(11) 0.2789(9) 0.7077(6) 0.049(4) Uani 1 1 d .
H21 H 0.1474 0.2627 0.6855 0.059 Uiso 1 1 calc R
C22 C 0.0119(11) 0.2750(7) 0.6650(6) 0.044(3) Uani 1 1 d .
H22 H 0.0147 0.2584 0.6131 0.053 Uiso 1 1 calc R
C23 C -0.0735(10) 0.2957(8) 0.6987(7) 0.045(3) Uani 1 1 d .
H23 H -0.1283 0.2920 0.6704 0.054 Uiso 1 1 calc R
C24 C -0.0738(10) 0.3223(7) 0.7764(8) 0.043(3) Uani 1 1 d .
H24 H -0.1298 0.3366 0.8001 0.052 Uiso 1 1 calc R

loop_
_atom_site_aniso_label
_atom_site_aniso_U_11
_atom_site_aniso_U_22
_atom_site_aniso_U_33
_atom_site_aniso_U_23
_atom_site_aniso_U_13
_atom_site_aniso_U_12
Cu1 0.0458(11) 0.0499(8) 0.0477(8) 0.0043(7) -0.0001(9) 0.0002(8)
Cu2 0.0411(11) 0.0428(8) 0.0455(8) 0.0024(6) 0.0068(8) 0.0017(8)
Cu3 0.0344(10) 0.0440(7) 0.0441(7) -0.0015(6) 0.0007(8) 0.0008(8)
Cu4 0.0388(10) 0.0395(7) 0.0435(8) 0.0002(6) -0.0009(7) 0.0007(8)
Cu5 0.0410(11) 0.0443(8) 0.0468(8) -0.0050(7) -0.0027(8) 0.0036(8)
Cu6 0.0404(11) 0.0430(8) 0.0533(8) -0.0025(7) -0.0063(8) -0.0012(8)
I1 0.0485(6) 0.0357(4) 0.0368(4) 0.0039(3) 0.0107(4) 0.0113(4)
I2 0.0338(5) 0.0360(3) 0.0442(4) 0.0127(3) -0.0086(4) -0.0031(4)
I3 0.0307(5) 0.0364(3) 0.0329(3) -0.0070(3) 0.0001(4) -0.0026(3)
I4 0.0362(5) 0.0302(3) 0.0267(3) -0.0025(2) -0.0047(4) 0.0027(4)
I5 0.0275(4) 0.0359(3) 0.0279(3) 0.0025(3) 0.0016(3) 0.0015(3)
I6 0.0303(5) 0.0304(3) 0.0355(3) 0.0011(3) 0.0072(4) -0.0012(3)
I7 0.0361(5) 0.0305(3) 0.0424(3) 0.0056(3) -0.0141(4) -0.0036(4)
I8 0.0330(5) 0.0537(4) 0.0378(4) -0.0143(3) -0.0052(4) 0.0145(4)
N1 0.052(8) 0.036(5) 0.040(5) 0.003(4) 0.005(6) -0.002(6)
N2 0.067(9) 0.027(4) 0.031(4) -0.002(3) 0.010(6) -0.001(6)
C1 0.064(11) 0.061(8) 0.022(5) -0.005(5) 0.009(6) 0.014(8)
C2 0.071(13) 0.056(8) 0.039(7) 0.001(6) 0.023(8) 0.001(9)
C3 0.077(13) 0.038(7) 0.043(7) 0.010(5) -0.005(8) 0.000(8)
C4 0.051(10) 0.051(7) 0.070(8) 0.023(7) 0.013(9) 0.004(8)
C5 0.062(12) 0.042(7) 0.048(7) -0.002(6) 0.009(8) 0.009(7)
C6 0.087(15) 0.051(7) 0.048(7) -0.003(6) -0.011(9) -0.014(9)
C7 0.060(11) 0.042(6) 0.033(6) 0.002(5) 0.002(7) -0.014(7)
C8 0.065(11) 0.035(6) 0.061(8) -0.005(6) -0.009(8) -0.009(7)
C9 0.070(12) 0.057(8) 0.036(6) 0.014(6) -0.014(7) -0.015(8)
C10 0.058(12) 0.064(8) 0.055(8) 0.022(7) -0.017(8) -0.006(9)
C11 0.051(10) 0.049(7) 0.074(9) -0.006(7) 0.001(9) 0.009(8)
C12 0.056(11) 0.045(6) 0.043(6) -0.003(5) 0.005(7) 0.011(7)
C13 0.063(10) 0.027(5) 0.028(5) -0.009(4) 0.011(7) -0.003(7)
C14 0.108(15) 0.046(6) 0.021(5) 0.002(5) -0.002(8) 0.008(10)
C15 0.057(11) 0.054(7) 0.043(7) 0.018(5) -0.001(8) 0.003(8)
C16 0.058(11) 0.031(6) 0.055(7) 0.009(5) 0.018(7) 0.002(6)
C17 0.074(13) 0.029(6) 0.039(6) -0.003(5) 0.011(7) 0.004(7)
C18 0.145(19) 0.037(6) 0.037(6) 0.003(5) -0.008(10) 0.025(11)
C19 0.065(11) 0.032(5) 0.026(5) 0.004(4) 0.003(7) -0.005(7)
C20 0.034(8) 0.060(7) 0.042(7) 0.010(6) -0.008(7) 0.002(7)
C21 0.044(9) 0.069(9) 0.035(7) 0.006(6) 0.009(7) -0.002(8)
C22 0.065(11) 0.038(6) 0.029(5) 0.000(5) 0.000(7) 0.003(8)
C23 0.024(8) 0.051(7) 0.059(8) -0.007(6) -0.009(7) -0.001(6)
C24 0.035(8) 0.042(6) 0.052(7) 0.001(6) 0.011(7) 0.008(6)

loop_
_atom_type_symbol
_atom_type_description
_atom_type_scat_dispersion_real
_atom_type_scat_dispersion_imag
_atom_type_scat_source
C C 0.0033 0.0016 'International Tables Vol C Tables 4.2.6.8 and 6.1.1.4'
H H 0.0000 0.0000 'International Tables Vol C Tables 4.2.6.8 and 6.1.1.4'
N N 0.0061 0.0033 'International Tables Vol C Tables 4.2.6.8 and 6.1.1.4'
Cu Cu 0.3201 1.2651 'International Tables Vol C Tables 4.2.6.8 and 6.1.1.4'
I I -0.4742 1.8119 'International Tables Vol C Tables 4.2.6.8 and 6.1.1.4'

loop_
_geom_angle_atom_site_label_1
_geom_angle_atom_site_label_2
_geom_angle_atom_site_label_3
_geom_angle
_geom_angle_site_symmetry_1
_geom_angle_site_symmetry_3
I3 Cu1 I8 109.26(6) . 3_656
I3 Cu1 I1 107.51(6) . .
I8 Cu1 I1 107.63(7) 3_656 .
I3 Cu1 I2 107.56(7) . .
I8 Cu1 I2 111.66(6) 3_656 .
I1 Cu1 I2 113.10(6) . .
I3 Cu1 Cu5 136.41(7) . 3_656
I8 Cu1 Cu5 56.67(5) 3_656 3_656
I1 Cu1 Cu5 116.05(6) . 3_656
I2 Cu1 Cu5 56.74(5) . 3_656
I3 Cu1 Cu2 58.31(4) . .
I8 Cu1 Cu2 146.58(8) 3_656 .
I1 Cu1 Cu2 56.47(4) . .
I2 Cu1 Cu2 101.75(7) . .
Cu5 Cu1 Cu2 154.63(8) 3_656 .
I3 Cu1 Cu3 56.12(5) . .
I8 Cu1 Cu3 146.63(7) 3_656 .
I1 Cu1 Cu3 105.54(6) . .
I2 Cu1 Cu3 56.62(5) . .
Cu5 Cu1 Cu3 110.54(8) 3_656 .
Cu2 Cu1 Cu3 56.42(6) . .
I7 Cu2 I1 117.74(7) 4_467 .
I7 Cu2 I4 106.50(6) 4_467 .
I1 Cu2 I4 110.20(6) . .
I7 Cu2 I3 99.24(5) 4_467 .
I1 Cu2 I3 108.34(6) . .
I4 Cu2 I3 114.67(7) . .
I7 Cu2 Cu3 129.68(7) 4_467 .
I1 Cu2 Cu3 112.17(6) . .
I4 Cu2 Cu3 59.55(5) . .
I3 Cu2 Cu3 57.77(5) . .
I7 Cu2 Cu6 59.49(5) 4_467 4_467
I1 Cu2 Cu6 61.02(5) . 4_467
I4 Cu2 Cu6 111.16(6) . 4_467
I3 Cu2 Cu6 133.47(8) . 4_467
Cu3 Cu2 Cu6 167.20(8) . 4_467
I7 Cu2 Cu1 145.86(8) 4_467 .
I1 Cu2 Cu1 58.50(5) . .
I4 Cu2 Cu1 106.03(7) . .
I3 Cu2 Cu1 57.23(4) . .
Cu3 Cu2 Cu1 62.06(6) . .
Cu6 Cu2 Cu1 116.45(7) 4_467 .
I3 Cu3 I5 108.63(5) . .
I3 Cu3 I2 110.66(6) . .
I5 Cu3 I2 106.51(6) . .
I3 Cu3 I4 117.42(6) . .
I5 Cu3 I4 110.22(6) . .
I2 Cu3 I4 102.79(5) . .
I3 Cu3 Cu2 60.86(5) . .
I5 Cu3 Cu2 146.21(6) . .
I2 Cu3 Cu2 107.18(6) . .
I4 Cu3 Cu2 59.37(5) . .
I3 Cu3 Cu4 113.26(6) . .
I5 Cu3 Cu4 58.00(5) . .
I2 Cu3 Cu4 136.06(8) . .
I4 Cu3 Cu4 56.92(4) . .
Cu2 Cu3 Cu4 94.89(6) . .
I3 Cu3 Cu1 57.89(5) . .
I5 Cu3 Cu1 143.71(6) . .
I2 Cu3 Cu1 58.28(5) . .
I4 Cu3 Cu1 105.49(6) . .
Cu2 Cu3 Cu1 61.52(6) . .
Cu4 Cu3 Cu1 156.39(8) . .
I6 Cu4 I7 109.59(5) . .
I6 Cu4 I4 110.05(6) . .
I7 Cu4 I4 107.04(5) . .
I6 Cu4 I5 114.09(5) . .
I7 Cu4 I5 105.86(6) . .
I4 Cu4 I5 109.89(5) . .
I6 Cu4 Cu5 59.67(5) . .
I7 Cu4 Cu5 105.54(7) . .
I4 Cu4 Cu5 147.35(8) . .
I5 Cu4 Cu5 58.21(4) . .
I6 Cu4 Cu3 111.13(7) . .
I7 Cu4 Cu3 139.28(7) . .
I4 Cu4 Cu3 58.03(4) . .
I5 Cu4 Cu3 56.53(4) . .
Cu5 Cu4 Cu3 94.95(6) . .
I6 Cu4 Cu6 57.37(5) . .
I7 Cu4 Cu6 57.23(5) . .
I4 Cu4 Cu6 143.87(6) . .
I5 Cu4 Cu6 105.90(6) . .
Cu5 Cu4 Cu6 60.59(5) . .
Cu3 Cu4 Cu6 155.52(6) . .
I8 Cu5 I2 115.65(6) . 3_646
I8 Cu5 I5 111.43(7) . .
I2 Cu5 I5 106.91(5) 3_646 .
I8 Cu5 I6 109.42(5) . .
I2 Cu5 I6 100.66(7) 3_646 .
I5 Cu5 I6 112.36(5) . .
I8 Cu5 Cu4 110.97(7) . .
I2 Cu5 Cu4 133.04(8) 3_646 .
I5 Cu5 Cu4 58.72(4) . .
I6 Cu5 Cu4 57.29(4) . .
I8 Cu5 Cu1 58.56(5) . 3_646
I2 Cu5 Cu1 58.98(5) 3_646 3_646
I5 Cu5 Cu1 114.89(6) . 3_646
I6 Cu5 Cu1 132.21(7) . 3_646
Cu4 Cu5 Cu1 166.41(9) . 3_646
I8 Cu5 Cu6 58.63(5) . .
I2 Cu5 Cu6 144.58(7) 3_646 .
I5 Cu5 Cu6 107.22(6) . .
I6 Cu5 Cu6 57.12(5) . .
Cu4 Cu5 Cu6 61.75(5) . .
Cu1 Cu5 Cu6 113.04(7) 3_646 .
I7 Cu6 I6 107.73(6) . .
I7 Cu6 I8 111.52(6) . .
I6 Cu6 I8 108.14(6) . .
I7 Cu6 I1 113.56(6) . 4_567
I6 Cu6 I1 110.70(6) . 4_567
I8 Cu6 I1 105.10(6) . 4_567
I7 Cu6 Cu2 58.36(5) . 4_567
I6 Cu6 Cu2 141.92(7) . 4_567
I8 Cu6 Cu2 109.93(7) . 4_567
I1 Cu6 Cu2 57.75(5) 4_567 4_567
I7 Cu6 Cu5 102.52(6) . .
I6 Cu6 Cu5 58.14(5) . .
I8 Cu6 Cu5 56.16(5) . .
I1 Cu6 Cu5 143.78(6) 4_567 .
Cu2 Cu6 Cu5 152.89(8) 4_567 .
I7 Cu6 Cu4 56.42(4) . .
I6 Cu6 Cu4 56.13(5) . .
I8 Cu6 Cu4 105.40(5) . .
I1 Cu6 Cu4 149.36(7) 4_567 .
Cu2 Cu6 Cu4 113.18(6) 4_567 .
Cu5 Cu6 Cu4 57.65(5) . .
Cu2 I1 Cu1 65.04(5) . .
Cu2 I1 Cu6 61.23(5) . 4_467
Cu1 I1 Cu6 122.77(5) . 4_467
Cu5 I2 Cu3 125.53(6) 3_656 .
Cu5 I2 Cu1 64.28(5) 3_656 .
Cu3 I2 Cu1 65.10(5) . .
Cu3 I3 Cu1 65.99(5) . .
Cu3 I3 Cu2 61.37(5) . .
Cu1 I3 Cu2 64.45(4) . .
Cu4 I4 Cu2 101.30(5) . .
Cu4 I4 Cu3 65.05(5) . .
Cu2 I4 Cu3 61.08(5) . .
Cu3 I5 Cu5 104.07(5) . .
Cu3 I5 Cu4 65.47(5) . .
Cu5 I5 Cu4 63.07(4) . .
Cu4 I6 Cu6 66.50(5) . .
Cu4 I6 Cu5 63.03(5) . .
Cu6 I6 Cu5 64.74(5) . .
Cu2 I7 Cu4 126.39(6) 4_567 .
Cu2 I7 Cu6 62.15(5) 4_567 .
Cu4 I7 Cu6 66.35(5) . .
Cu5 I8 Cu1 64.77(5) . 3_646
Cu5 I8 Cu6 65.21(5) . .
Cu1 I8 Cu6 124.65(6) 3_646 .
C1 N1 C5 120.4(13) . .
C1 N1 C6 123.0(14) . .
C5 N1 C6 116.5(11) . .
C13 N2 C17 119.4(9) . .
C13 N2 C18 117.0(8) . .
C17 N2 C18 123.3(9) . .
N1 C1 C2 122.0(15) . .
C3 C2 C1 118.3(12) . .
C2 C3 C4 120.6(15) . .
C5 C4 C3 118.5(15) . .
N1 C5 C4 120.0(12) . .
N1 C6 C7 110.2(11) . .
C12 C7 C8 119.9(10) . .
C12 C7 C6 122.0(10) . .
C8 C7 C6 118.1(10) . .
C9 C8 C7 120.0(10) . .
C8 C9 C10 119.5(11) . .
C9 C10 C11 119.7(11) . .
C12 C11 C10 120.2(11) . .
C11 C12 C7 120.7(11) . .
N2 C13 C14 120.9(9) . .
C13 C14 C15 119.4(10) . .
C14 C15 C16 120.6(10) . .
C17 C16 C15 118.0(10) . .
N2 C17 C16 121.5(10) . .
N2 C18 C19 114.3(8) . .
C24 C19 C20 117.7(10) . .
C24 C19 C18 118.9(16) . .
C20 C19 C18 123.2(16) . .
C21 C20 C19 122.7(14) . .
C20 C21 C22 120.1(14) . .
C21 C22 C23 120.4(10) . .
C22 C23 C24 117.6(13) . .
C19 C24 C23 121.5(13) . .

loop_
_geom_bond_atom_site_label_1
_geom_bond_atom_site_label_2
_geom_bond_distance
_geom_bond_site_symmetry_2
Cu1 I3 2.6879(16) .
Cu1 I8 2.6954(17) 3_656
Cu1 I1 2.7123(17) .
Cu1 I2 2.718(2) .
Cu1 Cu5 2.858(2) 3_656
Cu1 Cu2 2.884(2) .
Cu1 Cu3 2.899(2) .
Cu2 I7 2.6467(16) 4_467
Cu2 I1 2.6517(17) .
Cu2 I4 2.687(2) .
Cu2 I3 2.7200(15) .
Cu2 Cu3 2.733(2) .
Cu2 Cu6 2.749(2) 4_467
Cu3 I3 2.6345(19) .
Cu3 I5 2.6381(19) .
Cu3 I2 2.6684(14) .
Cu3 I4 2.6921(13) .
Cu3 Cu4 2.877(2) .
Cu4 I6 2.6414(16) .
Cu4 I7 2.6536(19) .
Cu4 I4 2.6590(16) .
Cu4 I5 2.6821(15) .
Cu4 Cu5 2.7978(19) .
Cu4 Cu6 2.917(2) .
Cu5 I8 2.6395(19) .
Cu5 I2 2.6524(17) 3_646
Cu5 I5 2.6672(16) .
Cu5 I6 2.7096(17) .
Cu5 Cu1 2.858(2) 3_646
Cu5 Cu6 2.885(2) .
Cu6 I7 2.6781(16) .
Cu6 I6 2.679(2) .
Cu6 I8 2.7133(16) .
Cu6 I1 2.7430(16) 4_567
Cu6 Cu2 2.749(2) 4_567
I1 Cu6 2.7430(16) 4_467
I2 Cu5 2.6524(17) 3_656
I7 Cu2 2.6467(16) 4_567
I8 Cu1 2.6954(18) 3_646
N1 C1 1.311(13) .
N1 C5 1.338(19) .
N1 C6 1.486(17) .
N2 C13 1.339(12) .
N2 C17 1.357(13) .
N2 C18 1.484(12) .
C1 C2 1.38(2) .
C2 C3 1.33(2) .
C3 C4 1.384(17) .
C4 C5 1.374(19) .
C6 C7 1.511(15) .
C7 C12 1.366(15) .
C7 C8 1.396(15) .
C8 C9 1.375(14) .
C9 C10 1.386(17) .
C10 C11 1.393(17) .
C11 C12 1.356(15) .
C13 C14 1.358(13) .
C14 C15 1.361(15) .
C15 C16 1.373(15) .
C16 C17 1.360(14) .
C18 C19 1.520(14) .
C19 C24 1.37(2) .
C19 C20 1.37(2) .
C20 C21 1.340(17) .
C21 C22 1.359(19) .
C22 C23 1.396(19) .
C23 C24 1.398(17) .
